data_7044459
loop_
_publ_author_name
'Urgiles, Julie'
'Nathan, Sarah R.'
'MacMillan, Samantha N.'
'Wilson, Justin J.'

_publ_section_title
;
 Dinuclear nitrido-bridged ruthenium complexes bearing diimine ligands
;
_journal_name_full 'Dalton Trans.'
_journal_paper_doi 10.1039/C7DT03085A
_journal_year 2017
_chemical_formula_moiety 'C23 H23 Cl5 N6 O Ru2'
_chemical_formula_sum 'C23 H23 Cl5 N6 O Ru2'
_chemical_formula_weight 778.86
_space_group_crystal_system triclinic
_space_group_IT_number 2
_space_group_name_Hall '-P 1'
_space_group_name_H-M_alt 'P -1'
_symmetry_space_group_name_Hall '-P 1'
_symmetry_space_group_name_H-M 'P -1'
_atom_sites_solution_hydrogens geom
_atom_sites_solution_primary dual
_audit_creation_date 2017-08-14
_audit_creation_method
;
Olex2 1.2-ac3
(compiled 2016.08.26 svn.r3337 for Rigaku Oxford Diffraction, GUI svn.r5221)
;
_audit_update_record
;
2017-08-17 deposited with the CCDC.
2017-10-03 downloaded from the CCDC.
;
_cell_angle_alpha 77.1190(10)
_cell_angle_beta 84.0320(10)
_cell_angle_gamma 71.1160(10)
_cell_formula_units_Z 2
_cell_length_a 9.79250(10)
_cell_length_b 11.28330(10)
_cell_length_c 15.4471(2)
_cell_measurement_reflns_used 25740
_cell_measurement_temperature 100.00(10)
_cell_measurement_theta_max 30.9170
_cell_measurement_theta_min 2.1170
_cell_volume 1573.33(3)
_computing_cell_refinement 'CrysAlisPro 1.171.39.27b (Rigaku OD, 2015)'
_computing_data_collection 'CrysAlisPro 1.171.39.27b (Rigaku OD, 2015)'
_computing_data_reduction 'CrysAlisPro 1.171.39.27b (Rigaku OD, 2015)'
_computing_molecular_graphics 'Olex2 (Dolomanov et al., 2009)'
_computing_publication_material 'Olex2 (Dolomanov et al., 2009)'
_computing_structure_refinement 'ShelXL (Sheldrick, 2015)'
_computing_structure_solution 'ShelXT (Sheldrick, 2015)'
_diffrn_ambient_environment N~2~
_diffrn_ambient_temperature 100.00(10)
_diffrn_detector 'CCD plate'
_diffrn_detector_type HyPix
_diffrn_measured_fraction_theta_full 1.000
_diffrn_measured_fraction_theta_max 1.000
_diffrn_measurement_details
;
List of Runs (angles in degrees, time in seconds):

  # Type    Start    End  Width  t~exp~   \w     \q     \k     \f   Frames
#--------------------------------------------------------------------------
  1  \w    -16.00  68.00   0.50    5.00    --   -4.80  37.00  30.00  168
  2  \w    -26.00  36.00   0.50    5.00    --    3.71 -99.00 -30.00  124
  3  \w    -26.00  36.00   0.50    5.00    --    3.71 -99.00 -90.00  124
  4  \w    -26.00  36.00   0.50    5.00    --    3.71 -99.00-150.00  124
  5  \w    -26.00  27.00   0.50    5.00    --   -4.80 -99.00 -60.00  106
  6  \w    -26.00  27.00   0.50    5.00    --   -4.80 -99.00  30.00  106
  7  \w    -26.00  27.00   0.50    5.00    --   -4.80 -99.00  90.00  106
  8  \w    -68.00  25.00   0.50    5.00    --    3.71 -77.00 -60.00  186
  9  \w    -68.00  62.00   0.50    5.00    --    3.71   0.00  30.00  260
 10  \w    -71.00 -46.00   0.50    5.00    --    3.71 -19.00 120.00   50
 11  \w    -77.00   6.00   0.50    5.00    --   -4.80 -37.00-150.00  166
;
_diffrn_measurement_device 'four-circle diffractometer'
_diffrn_measurement_device_type 'XtaLAB Synergy, Dualflex, HyPix'
_diffrn_measurement_method '\w scans'
_diffrn_orient_matrix_type 'CrysAlisPro convention (1999,Acta A55,543-557)'
_diffrn_orient_matrix_UB_11 -0.0245956000
_diffrn_orient_matrix_UB_12 -0.0110682000
_diffrn_orient_matrix_UB_13 0.0450182000
_diffrn_orient_matrix_UB_21 0.0688685000
_diffrn_orient_matrix_UB_22 -0.0052519000
_diffrn_orient_matrix_UB_23 0.0139133000
_diffrn_orient_matrix_UB_31 -0.0227941000
_diffrn_orient_matrix_UB_32 0.0667093000
_diffrn_orient_matrix_UB_33 -0.0010737000
_diffrn_radiation_monochromator mirror
_diffrn_radiation_probe x-ray
_diffrn_radiation_type MoK\a
_diffrn_radiation_wavelength 0.71073
_diffrn_reflns_av_R_equivalents 0.0280
_diffrn_reflns_av_unetI/netI 0.0167
_diffrn_reflns_Laue_measured_fraction_full 1.000
_diffrn_reflns_Laue_measured_fraction_max 1.000
_diffrn_reflns_limit_h_max 11
_diffrn_reflns_limit_h_min -11
_diffrn_reflns_limit_k_max 13
_diffrn_reflns_limit_k_min -13
_diffrn_reflns_limit_l_max 18
_diffrn_reflns_limit_l_min -18
_diffrn_reflns_number 37538
_diffrn_reflns_point_group_measured_fraction_full 1.000
_diffrn_reflns_point_group_measured_fraction_max 1.000
_diffrn_reflns_theta_full 25.681
_diffrn_reflns_theta_max 25.681
_diffrn_reflns_theta_min 1.947
_diffrn_source 'micro-focus sealed X-ray tube'
_diffrn_source_type 'PhotonJet (Mo) X-ray Source'
_exptl_absorpt_coefficient_mu 1.411
_exptl_absorpt_correction_T_max 1.000
_exptl_absorpt_correction_T_min 0.858
_exptl_absorpt_correction_type gaussian
_exptl_absorpt_process_details
;
CrysAlisPro 1.171.39.27b (Rigaku Oxford Diffraction, 2015)
Numerical absorption correction based on gaussian integration over
            a multifaceted crystal model
Empirical absorption correction using spherical harmonics,
 implemented in SCALE3 ABSPACK scaling algorithm.
;
_exptl_crystal_colour 'clear red'
_exptl_crystal_colour_lustre clear
_exptl_crystal_colour_primary red
_exptl_crystal_density_diffrn 1.644
_exptl_crystal_description block
_exptl_crystal_F_000 768
_exptl_crystal_size_max 0.118
_exptl_crystal_size_mid 0.073
_exptl_crystal_size_min 0.057
_refine_diff_density_max 0.393
_refine_diff_density_min -0.351
_refine_diff_density_rms 0.055
_refine_ls_extinction_method none
_refine_ls_goodness_of_fit_ref 1.015
_refine_ls_hydrogen_treatment constr
_refine_ls_matrix_type full
_refine_ls_number_parameters 336
_refine_ls_number_reflns 5961
_refine_ls_number_restraints 0
_refine_ls_restrained_S_all 1.015
_refine_ls_R_factor_all 0.0185
_refine_ls_R_factor_gt 0.0170
_refine_ls_shift/su_max 0.003
_refine_ls_shift/su_mean 0.000
_refine_ls_structure_factor_coef Fsqd
_refine_ls_weighting_details 'w=1/[\s^2^(Fo^2^)+(0.0177P)^2^+1.1927P] where P=(Fo^2^+2Fc^2^)/3'
_refine_ls_weighting_scheme calc
_refine_ls_wR_factor_gt 0.0407
_refine_ls_wR_factor_ref 0.0413
_reflns_Friedel_coverage 0.000
_reflns_number_gt 5645
_reflns_number_total 5961
_reflns_threshold_expression 'I > 2\s(I)'
_cod_data_source_file c7dt03085a2.cif
_cod_data_source_block rju2_abs
_cod_original_cell_volume 1573.34(3)
_cod_database_code 7044459
_shelx_shelxl_version_number 2016/6
_chemical_oxdiff_formula Ru2N6Cl5C23H23O
_chemical_oxdiff_usercomment 'Crystallized from DMF/MeOH'
_shelx_space_group_comment
;
The symmetry employed for this shelxl refinement is uniquely defined
by the following loop, which should always be used as a source of
symmetry information in preference to the above space-group names.
They are only intended as comments.
;
_reflns_odcompleteness_completeness 99.98
_reflns_odcompleteness_iscentric 1
_reflns_odcompleteness_theta 26.32
_olex2_refinement_description
;
1. Fixed Uiso
 At 1.2 times of:
  All C(H) groups
 At 1.5 times of:
  All C(H,H,H) groups
2.a Aromatic/amide H refined with riding coordinates:
 C1(H1), C2(H2), C3(H3), C4(H4), C7(H7), C8(H8), C9(H9), C10(H10), C20(H20),
 C19(H19), C18(H18), C17(H17), C14(H14), C13(H13), C12(H12), C11(H11), C21(H21)
2.b Idealised Me refined as rotating group:
 C22(H22A,H22B,H22C), C23(H23A,H23B,H23C)
;
_olex2_submission_special_instructions 'No special instructions were received'
_oxdiff_exptl_absorpt_empirical_details
;
Empirical correction (ABSPACK) includes:
- Absorption correction using spherical harmonics
- Frame scaling
;
_oxdiff_exptl_absorpt_empirical_full_max 1.141
_oxdiff_exptl_absorpt_empirical_full_min 0.906

loop_
_space_group_symop_operation_xyz
'x, y, z'
'-x, -y, -z'

loop_
_atom_site_label
_atom_site_type_symbol
_atom_site_fract_x
_atom_site_fract_y
_atom_site_fract_z
_atom_site_U_iso_or_equiv
_atom_site_adp_type
_atom_site_occupancy
_atom_site_site_symmetry_order
_atom_site_calc_flag
_atom_site_refinement_flags_posn
Ru1 Ru 0.16219(2) 0.72218(2) 0.70426(2) 0.01268(4) Uani 1 1 d .
Ru2 Ru 0.34885(2) 0.40055(2) 0.72398(2) 0.01199(4) Uani 1 1 d .
Cl2 Cl 0.33403(4) 0.78763(4) 0.60143(3) 0.01964(9) Uani 1 1 d .
Cl1 Cl -0.02597(5) 0.68320(4) 0.80568(3) 0.02102(9) Uani 1 1 d .
Cl3 Cl 0.29270(5) 0.72617(4) 0.82480(3) 0.02177(9) Uani 1 1 d .
Cl5 Cl 0.37709(5) 0.38236(4) 0.57302(3) 0.01990(9) Uani 1 1 d .
Cl4 Cl 0.15236(4) 0.31708(4) 0.73882(3) 0.01968(9) Uani 1 1 d .
O1 O 0.48955(13) 0.20805(11) 0.75769(8) 0.0183(3) Uani 1 1 d .
N1 N 0.24963(14) 0.56040(13) 0.70922(9) 0.0138(3) Uani 1 1 d .
N2 N 0.03295(15) 0.92067(13) 0.69153(10) 0.0160(3) Uani 1 1 d .
N3 N 0.03545(15) 0.74857(13) 0.59929(9) 0.0149(3) Uani 1 1 d .
N5 N 0.36249(16) 0.38719(13) 0.85824(10) 0.0164(3) Uani 1 1 d .
N4 N 0.53536(15) 0.44603(13) 0.72504(10) 0.0159(3) Uani 1 1 d .
N6 N 0.56618(17) -0.00171(14) 0.75239(11) 0.0229(3) Uani 1 1 d .
C1 C 0.0379(2) 1.00077(17) 0.74264(12) 0.0202(4) Uani 1 1 d .
H1 H 0.109089 0.973699 0.784500 0.024 Uiso 1 1 calc R
C2 C -0.0594(2) 1.12230(17) 0.73502(13) 0.0234(4) Uani 1 1 d .
H2 H -0.054887 1.175813 0.771796 0.028 Uiso 1 1 calc R
C3 C -0.1638(2) 1.16309(17) 0.67175(13) 0.0229(4) Uani 1 1 d .
H3 H -0.230203 1.244635 0.665499 0.027 Uiso 1 1 calc R
C4 C -0.16880(19) 1.08194(16) 0.61791(12) 0.0202(4) Uani 1 1 d .
H4 H -0.237797 1.108316 0.574738 0.024 Uiso 1 1 calc R
C5 C -0.06872(18) 0.95996(16) 0.62940(11) 0.0162(3) Uani 1 1 d .
C6 C -0.06517(18) 0.86525(16) 0.57664(11) 0.0152(3) Uani 1 1 d .
C7 C -0.15545(18) 0.89073(16) 0.50642(12) 0.0185(4) Uani 1 1 d .
H7 H -0.224258 0.970543 0.491533 0.022 Uiso 1 1 calc R
C8 C -0.14270(19) 0.79736(17) 0.45892(12) 0.0198(4) Uani 1 1 d .
H8 H -0.203309 0.813152 0.412341 0.024 Uiso 1 1 calc R
C9 C -0.03837(19) 0.67992(17) 0.48164(12) 0.0192(4) Uani 1 1 d .
H9 H -0.027066 0.616163 0.449879 0.023 Uiso 1 1 calc R
C10 C 0.04861(19) 0.65832(16) 0.55176(12) 0.0177(4) Uani 1 1 d .
H10 H 0.118496 0.579167 0.566801 0.021 Uiso 1 1 calc R
C20 C 0.2595(2) 0.37477(17) 0.92030(12) 0.0208(4) Uani 1 1 d .
H20 H 0.169490 0.379111 0.903090 0.025 Uiso 1 1 calc R
C19 C 0.2844(2) 0.35554(18) 1.00979(13) 0.0261(4) Uani 1 1 d .
H19 H 0.211191 0.349583 1.052420 0.031 Uiso 1 1 calc R
C18 C 0.4199(2) 0.34539(18) 1.03448(13) 0.0273(4) Uani 1 1 d .
H18 H 0.440118 0.328246 1.094338 0.033 Uiso 1 1 calc R
C17 C 0.5256(2) 0.36071(17) 0.97027(13) 0.0240(4) Uani 1 1 d .
H17 H 0.616874 0.354689 0.986403 0.029 Uiso 1 1 calc R
C16 C 0.49353(19) 0.38518(16) 0.88151(12) 0.0180(4) Uani 1 1 d .
C15 C 0.58903(19) 0.42099(16) 0.80686(12) 0.0180(4) Uani 1 1 d .
C14 C 0.7191(2) 0.44083(18) 0.81665(14) 0.0243(4) Uani 1 1 d .
H14 H 0.758767 0.419560 0.872323 0.029 Uiso 1 1 calc R
C13 C 0.7890(2) 0.49270(18) 0.74237(14) 0.0265(4) Uani 1 1 d .
H13 H 0.876081 0.506408 0.747778 0.032 Uiso 1 1 calc R
C12 C 0.7282(2) 0.52383(17) 0.66038(14) 0.0244(4) Uani 1 1 d .
H12 H 0.771891 0.561908 0.610447 0.029 Uiso 1 1 calc R
C11 C 0.60170(18) 0.49774(16) 0.65333(12) 0.0188(4) Uani 1 1 d .
H11 H 0.561945 0.516392 0.597897 0.023 Uiso 1 1 calc R
C21 C 0.49128(19) 0.11748(17) 0.72235(12) 0.0197(4) Uani 1 1 d .
H21 H 0.436729 0.135945 0.672450 0.024 Uiso 1 1 calc R
C22 C 0.5639(2) -0.10466(19) 0.71008(16) 0.0336(5) Uani 1 1 d .
H22A H 0.516721 -0.159230 0.749517 0.050 Uiso 1 1 calc GR
H22B H 0.661056 -0.153609 0.696945 0.050 Uiso 1 1 calc GR
H22C H 0.512293 -0.068773 0.655995 0.050 Uiso 1 1 calc GR
C23 C 0.6517(2) -0.03725(19) 0.83147(15) 0.0349(5) Uani 1 1 d .
H23A H 0.657085 0.038547 0.847466 0.052 Uiso 1 1 calc GR
H23B H 0.747259 -0.090462 0.819339 0.052 Uiso 1 1 calc GR
H23C H 0.606908 -0.083214 0.879613 0.052 Uiso 1 1 calc GR

loop_
_atom_site_aniso_label
_atom_site_aniso_U_11
_atom_site_aniso_U_22
_atom_site_aniso_U_33
_atom_site_aniso_U_23
_atom_site_aniso_U_13
_atom_site_aniso_U_12
Ru1 0.01308(7) 0.01195(7) 0.01231(7) -0.00047(5) -0.00370(5) -0.00325(5)
Ru2 0.01192(7) 0.01203(7) 0.01073(7) 0.00011(5) -0.00248(5) -0.00294(5)
Cl2 0.0181(2) 0.0190(2) 0.0196(2) 0.00248(16) -0.00200(16) -0.00654(16)
Cl1 0.0202(2) 0.0217(2) 0.0210(2) -0.00338(17) 0.00331(17) -0.00807(17)
Cl3 0.0240(2) 0.0245(2) 0.0181(2) -0.00319(17) -0.00887(17) -0.00757(17)
Cl5 0.0245(2) 0.0227(2) 0.0128(2) -0.00336(16) -0.00033(16) -0.00788(17)
Cl4 0.0170(2) 0.0241(2) 0.0210(2) -0.00498(17) -0.00099(16) -0.01011(16)
O1 0.0172(6) 0.0150(6) 0.0211(7) -0.0019(5) -0.0043(5) -0.0029(5)
N1 0.0128(7) 0.0197(7) 0.0089(7) -0.0010(5) -0.0028(5) -0.0057(6)
N2 0.0164(7) 0.0143(7) 0.0174(8) -0.0019(6) -0.0013(6) -0.0058(6)
N3 0.0147(7) 0.0147(7) 0.0144(7) 0.0003(6) -0.0027(6) -0.0047(6)
N5 0.0198(7) 0.0130(7) 0.0147(7) 0.0005(5) -0.0049(6) -0.0036(6)
N4 0.0136(7) 0.0133(7) 0.0191(8) -0.0028(6) -0.0020(6) -0.0018(5)
N6 0.0211(8) 0.0175(7) 0.0297(9) -0.0033(6) -0.0006(7) -0.0065(6)
C1 0.0209(9) 0.0204(9) 0.0223(9) -0.0048(7) -0.0022(7) -0.0096(7)
C2 0.0241(10) 0.0198(9) 0.0296(11) -0.0100(8) 0.0031(8) -0.0093(7)
C3 0.0200(9) 0.0147(8) 0.0317(11) -0.0028(7) 0.0024(8) -0.0043(7)
C4 0.0161(9) 0.0178(9) 0.0236(10) 0.0004(7) -0.0010(7) -0.0039(7)
C5 0.0149(8) 0.0163(8) 0.0169(9) 0.0014(7) 0.0002(7) -0.0073(7)
C6 0.0138(8) 0.0150(8) 0.0158(8) 0.0016(6) -0.0002(6) -0.0063(6)
C7 0.0160(8) 0.0178(8) 0.0187(9) 0.0019(7) -0.0049(7) -0.0037(7)
C8 0.0192(9) 0.0251(9) 0.0158(9) 0.0016(7) -0.0064(7) -0.0097(7)
C9 0.0224(9) 0.0196(9) 0.0180(9) -0.0034(7) -0.0044(7) -0.0087(7)
C10 0.0196(9) 0.0141(8) 0.0182(9) -0.0002(7) -0.0031(7) -0.0052(7)
C20 0.0250(9) 0.0197(9) 0.0171(9) -0.0011(7) -0.0007(7) -0.0077(7)
C19 0.0372(11) 0.0241(10) 0.0161(9) 0.0001(7) 0.0028(8) -0.0119(8)
C18 0.0440(12) 0.0248(10) 0.0133(9) 0.0000(7) -0.0093(8) -0.0108(9)
C17 0.0310(10) 0.0208(9) 0.0203(10) -0.0015(7) -0.0112(8) -0.0070(8)
C16 0.0220(9) 0.0123(8) 0.0186(9) -0.0016(7) -0.0087(7) -0.0024(7)
C15 0.0173(9) 0.0137(8) 0.0216(9) -0.0039(7) -0.0052(7) -0.0013(7)
C14 0.0203(9) 0.0242(9) 0.0289(10) -0.0082(8) -0.0074(8) -0.0036(7)
C13 0.0158(9) 0.0265(10) 0.0411(12) -0.0141(9) 0.0001(8) -0.0072(8)
C12 0.0200(9) 0.0216(9) 0.0314(11) -0.0054(8) 0.0056(8) -0.0080(7)
C11 0.0166(8) 0.0167(8) 0.0205(9) -0.0024(7) 0.0012(7) -0.0028(7)
C21 0.0156(8) 0.0196(9) 0.0236(10) -0.0018(7) -0.0018(7) -0.0066(7)
C22 0.0347(12) 0.0223(10) 0.0475(14) -0.0109(9) 0.0006(10) -0.0119(9)
C23 0.0398(12) 0.0200(10) 0.0375(13) 0.0025(9) -0.0130(10) -0.0011(9)

loop_
_atom_type_symbol
_atom_type_description
_atom_type_scat_dispersion_real
_atom_type_scat_dispersion_imag
_atom_type_scat_source
C C 0.0033 0.0016 'International Tables Vol C Tables 4.2.6.8 and 6.1.1.4'
H H 0.0000 0.0000 'International Tables Vol C Tables 4.2.6.8 and 6.1.1.4'
Cl Cl 0.1484 0.1585 'International Tables Vol C Tables 4.2.6.8 and 6.1.1.4'
N N 0.0061 0.0033 'International Tables Vol C Tables 4.2.6.8 and 6.1.1.4'
O O 0.0106 0.0060 'International Tables Vol C Tables 4.2.6.8 and 6.1.1.4'
Ru Ru -1.2594 0.8363 'International Tables Vol C Tables 4.2.6.8 and 6.1.1.4'

loop_
_exptl_crystal_face_index_h
_exptl_crystal_face_index_k
_exptl_crystal_face_index_l
_exptl_crystal_face_perp_dist
3 16 7 0.0303
12 5 13 0.0408
0 -15 -3 0.0417
-1 13 12 0.0360
3 5 -18 0.0079
0 -15 -7 0.0338
-3 -2 20 0.0414
-3 -15 -11 0.0423
-5 -16 -8 0.0473
-13 1 -3 0.0561
-11 -14 -6 0.0564
-13 0 5 0.0542
-9 1 15 0.0487
-8 -10 11 0.0588

loop_
_geom_angle_atom_site_label_1
_geom_angle_atom_site_label_2
_geom_angle_atom_site_label_3
_geom_angle
Cl2 Ru1 Cl1 173.085(15)
Cl2 Ru1 Cl3 90.391(16)
Cl1 Ru1 Cl3 89.814(16)
N1 Ru1 Cl2 94.01(5)
N1 Ru1 Cl1 92.89(5)
N1 Ru1 Cl3 92.34(5)
N1 Ru1 N2 173.44(6)
N1 Ru1 N3 96.51(6)
N2 Ru1 Cl2 88.85(4)
N2 Ru1 Cl1 84.24(4)
N2 Ru1 Cl3 93.54(4)
N3 Ru1 Cl2 88.57(4)
N3 Ru1 Cl1 90.16(4)
N3 Ru1 Cl3 171.14(4)
N3 Ru1 N2 77.64(5)
Cl5 Ru2 Cl4 88.749(16)
O1 Ru2 Cl5 88.73(4)
O1 Ru2 Cl4 88.25(3)
N1 Ru2 Cl5 98.16(5)
N1 Ru2 Cl4 97.66(5)
N1 Ru2 O1 170.99(6)
N1 Ru2 N5 91.94(6)
N1 Ru2 N4 90.20(6)
N5 Ru2 Cl5 168.60(4)
N5 Ru2 Cl4 95.18(4)
N5 Ru2 O1 80.72(5)
N4 Ru2 Cl5 95.00(4)
N4 Ru2 Cl4 170.73(4)
N4 Ru2 O1 83.37(5)
N4 Ru2 N5 79.60(6)
C21 O1 Ru2 125.39(11)
Ru2 N1 Ru1 173.10(9)
C1 N2 Ru1 126.44(12)
C1 N2 C5 119.44(15)
C5 N2 Ru1 113.90(11)
C6 N3 Ru1 117.02(11)
C10 N3 Ru1 123.76(11)
C10 N3 C6 119.21(15)
C20 N5 Ru2 125.94(12)
C20 N5 C16 120.51(16)
C16 N5 Ru2 113.46(12)
C15 N4 Ru2 114.20(11)
C11 N4 Ru2 125.20(12)
C11 N4 C15 120.59(15)
C21 N6 C22 121.54(17)
C21 N6 C23 121.05(17)
C23 N6 C22 117.38(16)
N2 C1 H1 119.0
N2 C1 C2 122.00(17)
C2 C1 H1 119.0
C1 C2 H2 120.6
C1 C2 C3 118.89(17)
C3 C2 H2 120.6
C2 C3 H3 120.2
C4 C3 C2 119.61(17)
C4 C3 H3 120.2
C3 C4 H4 120.6
C3 C4 C5 118.87(17)
C5 C4 H4 120.6
N2 C5 C4 121.18(16)
N2 C5 C6 115.33(14)
C4 C5 C6 123.49(16)
N3 C6 C5 115.87(15)
N3 C6 C7 120.56(16)
C7 C6 C5 123.56(15)
C6 C7 H7 120.1
C8 C7 C6 119.88(16)
C8 C7 H7 120.1
C7 C8 H8 120.5
C7 C8 C9 118.99(16)
C9 C8 H8 120.5
C8 C9 H9 120.3
C10 C9 C8 119.36(17)
C10 C9 H9 120.3
N3 C10 C9 121.98(16)
N3 C10 H10 119.0
C9 C10 H10 119.0
N5 C20 H20 119.4
N5 C20 C19 121.21(18)
C19 C20 H20 119.4
C20 C19 H19 120.6
C18 C19 C20 118.72(18)
C18 C19 H19 120.6
C19 C18 H18 120.0
C19 C18 C17 120.04(18)
C17 C18 H18 120.0
C18 C17 H17 120.5
C18 C17 C16 119.00(18)
C16 C17 H17 120.5
N5 C16 C17 120.31(17)
N5 C16 C15 115.25(15)
C17 C16 C15 124.25(17)
N4 C15 C16 115.15(15)
N4 C15 C14 120.20(17)
C14 C15 C16 124.37(17)
C15 C14 H14 120.4
C13 C14 C15 119.18(18)
C13 C14 H14 120.4
C14 C13 H13 120.2
C12 C13 C14 119.53(18)
C12 C13 H13 120.2
C13 C12 H12 120.4
C13 C12 C11 119.22(18)
C11 C12 H12 120.4
N4 C11 C12 121.12(17)
N4 C11 H11 119.4
C12 C11 H11 119.4
O1 C21 N6 123.18(18)
O1 C21 H21 118.4
N6 C21 H21 118.4
N6 C22 H22A 109.5
N6 C22 H22B 109.5
N6 C22 H22C 109.5
H22A C22 H22B 109.5
H22A C22 H22C 109.5
H22B C22 H22C 109.5
N6 C23 H23A 109.5
N6 C23 H23B 109.5
N6 C23 H23C 109.5
H23A C23 H23B 109.5
H23A C23 H23C 109.5
H23B C23 H23C 109.5

loop_
_geom_bond_atom_site_label_1
_geom_bond_atom_site_label_2
_geom_bond_distance
Ru1 Cl2 2.3718(4)
Ru1 Cl1 2.3791(4)
Ru1 Cl3 2.3815(4)
Ru1 N1 1.7351(14)
Ru1 N2 2.1626(14)
Ru1 N3 2.0548(14)
Ru2 Cl5 2.3662(4)
Ru2 Cl4 2.3722(4)
Ru2 O1 2.1435(11)
Ru2 N1 1.7256(13)
Ru2 N5 2.0607(15)
Ru2 N4 2.0532(14)
O1 C21 1.256(2)
N2 C1 1.341(2)
N2 C5 1.354(2)
N3 C6 1.361(2)
N3 C10 1.349(2)
N5 C20 1.337(2)
N5 C16 1.360(2)
N4 C15 1.355(2)
N4 C11 1.341(2)
N6 C21 1.310(2)
N6 C22 1.461(3)
N6 C23 1.460(3)
C1 H1 0.9300
C1 C2 1.381(3)
C2 H2 0.9300
C2 C3 1.384(3)
C3 H3 0.9300
C3 C4 1.382(3)
C4 H4 0.9300
C4 C5 1.393(2)
C5 C6 1.472(2)
C6 C7 1.392(2)
C7 H7 0.9300
C7 C8 1.380(3)
C8 H8 0.9300
C8 C9 1.383(2)
C9 H9 0.9300
C9 C10 1.378(2)
C10 H10 0.9300
C20 H20 0.9300
C20 C19 1.385(3)
C19 H19 0.9300
C19 C18 1.382(3)
C18 H18 0.9300
C18 C17 1.382(3)
C17 H17 0.9300
C17 C16 1.385(3)
C16 C15 1.477(3)
C15 C14 1.391(3)
C14 H14 0.9300
C14 C13 1.387(3)
C13 H13 0.9300
C13 C12 1.380(3)
C12 H12 0.9300
C12 C11 1.383(3)
C11 H11 0.9300
C21 H21 0.9300
C22 H22A 0.9600
C22 H22B 0.9600
C22 H22C 0.9600
C23 H23A 0.9600
C23 H23B 0.9600
C23 H23C 0.9600

loop_
_geom_torsion_atom_site_label_1
_geom_torsion_atom_site_label_2
_geom_torsion_atom_site_label_3
_geom_torsion_atom_site_label_4
_geom_torsion
Ru1 N2 C1 C2 -173.21(13)
Ru1 N2 C5 C4 174.65(13)
Ru1 N2 C5 C6 -5.09(18)
Ru1 N3 C6 C5 1.29(18)
Ru1 N3 C6 C7 -179.89(12)
Ru1 N3 C10 C9 -179.85(13)
Ru2 O1 C21 N6 -171.20(13)
Ru2 N5 C20 C19 174.37(13)
Ru2 N5 C16 C17 -172.03(13)
Ru2 N5 C16 C15 12.87(18)
Ru2 N4 C15 C16 -9.18(18)
Ru2 N4 C15 C14 176.56(13)
Ru2 N4 C11 C12 -179.25(13)
N2 C1 C2 C3 -1.0(3)
N2 C5 C6 N3 2.7(2)
N2 C5 C6 C7 -176.10(16)
N3 C6 C7 C8 -0.3(3)
N5 C20 C19 C18 -2.0(3)
N5 C16 C15 N4 -2.5(2)
N5 C16 C15 C14 171.45(16)
N4 C15 C14 C13 3.4(3)
C1 N2 C5 C4 -0.3(2)
C1 N2 C5 C6 179.92(15)
C1 C2 C3 C4 0.1(3)
C2 C3 C4 C5 0.6(3)
C3 C4 C5 N2 -0.5(3)
C3 C4 C5 C6 179.23(16)
C4 C5 C6 N3 -177.05(16)
C4 C5 C6 C7 4.2(3)
C5 N2 C1 C2 1.1(3)
C5 C6 C7 C8 178.42(16)
C6 N3 C10 C9 -1.0(2)
C6 C7 C8 C9 -0.8(3)
C7 C8 C9 C10 1.0(3)
C8 C9 C10 N3 -0.1(3)
C10 N3 C6 C5 -177.62(14)
C10 N3 C6 C7 1.2(2)
C20 N5 C16 C17 4.8(2)
C20 N5 C16 C15 -170.28(15)
C20 C19 C18 C17 3.2(3)
C19 C18 C17 C16 -0.5(3)
C18 C17 C16 N5 -3.5(3)
C18 C17 C16 C15 171.14(17)
C17 C16 C15 N4 -177.41(16)
C17 C16 C15 C14 -3.4(3)
C16 N5 C20 C19 -2.1(3)
C16 C15 C14 C13 -170.34(16)
C15 N4 C11 C12 1.7(2)
C15 C14 C13 C12 0.1(3)
C14 C13 C12 C11 -2.6(3)
C13 C12 C11 N4 1.8(3)
C11 N4 C15 C16 169.96(15)
C11 N4 C15 C14 -4.3(2)
C22 N6 C21 O1 179.18(17)
C23 N6 C21 O1 1.2(3)

loop_
_exptl_oxdiff_crystal_face_indexfrac_h
_exptl_oxdiff_crystal_face_indexfrac_k
_exptl_oxdiff_crystal_face_indexfrac_l
_exptl_oxdiff_crystal_face_x
_exptl_oxdiff_crystal_face_y
_exptl_oxdiff_crystal_face_z
2.9922 15.7451 6.6628 0.0521 0.2161 0.9750
11.8747 5.1314 12.9285 0.2332 0.9707 0.0578
0.0611 -15.0160 -3.4776 0.0081 0.0347 -0.9994
-0.9582 13.4145 12.2625 0.4271 0.0342 0.9035
2.9894 5.3372 -18.1278 -0.9487 -0.0744 0.3074
0.1011 -14.8876 -7.0406 -0.1547 -0.0128 -0.9879
-3.0400 -1.7729 19.9932 0.9945 0.0781 -0.0704
-3.0000 -15.0000 -11.0000 -0.2554 -0.2809 -0.9204
-5.0000 -16.0000 -8.0000 -0.0601 -0.3716 -0.9448
-13.0000 1.0000 -3.0000 0.1736 -0.9423 0.3663
-11.0000 -14.0000 -6.0000 0.1554 -0.7675 -0.6768
-13.0000 0.0000 5.0000 0.5448 -0.8257 0.2910
-9.0000 1.0000 15.0000 0.8856 -0.4164 0.2558
-8.0000 -10.0000 11.0000 0.8026 -0.3454 -0.4966

loop_
_smtbx_masks_void_nr
_smtbx_masks_void_average_x
_smtbx_masks_void_average_y
_smtbx_masks_void_average_z
_smtbx_masks_void_volume
_smtbx_masks_void_count_electrons
_smtbx_masks_void_content
1 -0.551 -0.203 0.000 251.5 54.6 '3 methanol'
2 0.500 0.000 0.500 21.2 0.0 ?
